data_7008425
loop_
_publ_author_name
'Fernandez, Eduardo J.'
'Laguna, Antonio'
'Lopez-de-Luzuriaga, Jose M'
'Monge, Miguel'
'Montiel, Manuel'
'Olmos, M. Elena'
'Perez, Javier'
'Puelles, Raquel C.'
'Saenz, Juan C.'

_publ_section_title
;
 A step forward in gold-silver metallophilicity. An AuAg4 moiety with a
 square pyramidal arrangement.
;
_journal_issue 7
_journal_name_full 'Dalton transactions (Cambridge, England : 2003)'
_journal_page_first 1162
_journal_page_last 1164
_journal_paper_doi 10.1039/b502701m
_journal_year 2005
_chemical_formula_sum 'C54 H72 Ag4 Au Cl4 F21 N2 O10'
_chemical_formula_weight 2078.38
_chemical_name_systematic
;
?
;
_space_group_IT_number 14
_symmetry_cell_setting monoclinic
_symmetry_space_group_name_Hall '-P 2yn'
_symmetry_space_group_name_H-M 'P 1 21/n 1'
_atom_sites_solution_hydrogens geom
_atom_sites_solution_primary direct
_atom_sites_solution_secondary difmap
_audit_creation_method SHELXL-97
_cell_angle_alpha 90.00
_cell_angle_beta 101.6369(6)
_cell_angle_gamma 90.00
_cell_formula_units_Z 4
_cell_length_a 19.2046(2)
_cell_length_b 17.4577(2)
_cell_length_c 24.2007(3)
_cell_measurement_reflns_used 2516
_cell_measurement_temperature 173(2)
_cell_measurement_theta_max 26.73
_cell_measurement_theta_min 5.10
_cell_volume 7946.95(16)
_computing_cell_refinement 'HKL and Scalepack (Otwinowski & Minor, 1997)'
_computing_data_collection 'Nonius Kappa CCD'
_computing_data_reduction 'Denzo and Scalepack (Otwinowski & Minor, 1997)'
_computing_molecular_graphics 'ORTEP III for Windows'
_computing_publication_material SHELXL-97
_computing_structure_refinement 'SHELXL-97 (Sheldrick, 1997)'
_computing_structure_solution 'SHELXS-97 (Sheldrick, 1990)'
_diffrn_ambient_temperature 173(2)
_diffrn_detector_area_resol_mean 9
_diffrn_measured_fraction_theta_full 0.991
_diffrn_measured_fraction_theta_max 0.991
_diffrn_measurement_device_type 'Nonius KappaCCD'
_diffrn_measurement_method \f-scan
_diffrn_radiation_monochromator graphite
_diffrn_radiation_source 'fine-focus sealed tube'
_diffrn_radiation_type MoK\a
_diffrn_radiation_wavelength 0.71073
_diffrn_reflns_av_R_equivalents 0.0441
_diffrn_reflns_av_sigmaI/netI 0.0359
_diffrn_reflns_limit_h_max 24
_diffrn_reflns_limit_h_min -21
_diffrn_reflns_limit_k_max 22
_diffrn_reflns_limit_k_min -22
_diffrn_reflns_limit_l_max 30
_diffrn_reflns_limit_l_min -30
_diffrn_reflns_number 75235
_diffrn_reflns_theta_full 26.73
_diffrn_reflns_theta_max 27.89
_diffrn_reflns_theta_min 1.24
_exptl_absorpt_coefficient_mu 3.038
_exptl_absorpt_correction_type multi-scan
_exptl_absorpt_process_details Scalepack
_exptl_crystal_colour red
_exptl_crystal_density_diffrn 1.737
_exptl_crystal_density_method 'not measured'
_exptl_crystal_description prims
_exptl_crystal_F_000 4056
_exptl_crystal_size_max 0.5
_exptl_crystal_size_mid 0.3
_exptl_crystal_size_min 0.2
_refine_diff_density_max 3.225
_refine_diff_density_min -0.720
_refine_diff_density_rms 0.142
_refine_ls_extinction_method none
_refine_ls_goodness_of_fit_ref 1.046
_refine_ls_hydrogen_treatment mixed
_refine_ls_matrix_type full
_refine_ls_number_parameters 873
_refine_ls_number_reflns 16737
_refine_ls_number_restraints 211
_refine_ls_restrained_S_all 1.042
_refine_ls_R_factor_all 0.0731
_refine_ls_R_factor_gt 0.0512
_refine_ls_shift/su_max 0.074
_refine_ls_shift/su_mean 0.004
_refine_ls_structure_factor_coef Fsqd
_refine_ls_weighting_details 'calc w=1/[\s^2^(Fo^2^)+(0.0740P)^2^+36.9011P] where P=(Fo^2^+2Fc^2^)/3'
_refine_ls_weighting_scheme calc
_refine_ls_wR_factor_gt 0.1346
_refine_ls_wR_factor_ref 0.1492
_reflns_number_gt 13050
_reflns_number_total 16737
_reflns_threshold_expression >2sigma(I)
_cod_data_source_file b502701m.txt
_cod_data_source_block RP48DICLO_in_P21/n
_cod_depositor_comments
;
The following automatic conversions were performed:
'_symmetry_cell_setting' value 'Monoclinic' changed to 'monoclinic'
according to '/home/saulius/struct/CIF-dictionaries/cif_core.dic'
dictionary named 'cif_core.dic' version 2.4.1 from
2010-06-29.

'_exptl_absorpt_correction_type' value 'multiscan' changed to
'multi-scan' according to
'/home/saulius/struct/CIF-dictionaries/cif_core.dic' dictionary named
'cif_core.dic' version 2.4.1 from 2010-06-29.

Automatic conversion script
Id: cif_fix_enum 1527 2010-12-29 10:47:43Z saulius 
;
_cod_original_sg_symbol_H-M P21/n
_cod_database_code 7008425

loop_
_symmetry_equiv_pos_as_xyz
'x, y, z'
'-x+1/2, y+1/2, -z+1/2'
'-x, -y, -z'
'x-1/2, -y-1/2, z-1/2'

loop_
_atom_site_label
_atom_site_type_symbol
_atom_site_fract_x
_atom_site_fract_y
_atom_site_fract_z
_atom_site_U_iso_or_equiv
_atom_site_adp_type
_atom_site_occupancy
_atom_site_symmetry_multiplicity
_atom_site_calc_flag
_atom_site_refinement_flags
_atom_site_disorder_assembly
_atom_site_disorder_group
Au Au 0.938813(13) 0.139425(15) 0.585198(11) 0.03862(9) Uani 1 1 d . . .
Ag1 Ag 1.04534(3) 0.23310(3) 0.66614(3) 0.04904(14) Uani 1 1 d . . .
Ag2 Ag 1.02844(3) 0.07409(3) 0.68501(2) 0.03947(13) Uani 1 1 d . . .
Ag3 Ag 0.87568(3) 0.09494(3) 0.68132(2) 0.04717(14) Uani 1 1 d . . .
Ag4 Ag 0.89674(3) 0.25420(3) 0.66125(2) 0.04135(13) Uani 1 1 d . . .
C1 C 0.8856(3) 0.2401(4) 0.5591(3) 0.0433(14) Uani 1 1 d DU . .
C2 C 0.9198(4) 0.3043(4) 0.5432(3) 0.0491(16) Uani 1 1 d DU . .
C3 C 0.8856(5) 0.3651(4) 0.5136(3) 0.0610(19) Uani 1 1 d DU . .
C4 C 0.8128(5) 0.3631(5) 0.4998(3) 0.062(2) Uani 1 1 d DU . .
C5 C 0.7742(4) 0.3005(5) 0.5114(3) 0.0537(17) Uani 1 1 d DU . .
C6 C 0.8132(4) 0.2411(4) 0.5407(3) 0.0450(15) Uani 1 1 d DU . .
F1 F 0.9917(2) 0.3069(3) 0.5566(2) 0.0678(13) Uani 1 1 d DU . .
Cl2 Cl 0.93167(19) 0.44163(17) 0.49440(14) 0.1069(11) Uani 1 1 d D . .
F3 F 0.7765(4) 0.4233(3) 0.4727(2) 0.0869(17) Uani 1 1 d DU . .
Cl4 Cl 0.68346(12) 0.29825(17) 0.49093(11) 0.0801(7) Uani 1 1 d D . .
F5 F 0.7754(2) 0.1785(3) 0.55021(19) 0.0549(10) Uani 1 1 d DU . .
C11 C 0.9847(3) 0.0319(4) 0.5882(3) 0.0419(14) Uani 1 1 d DU . .
C12 C 0.9451(4) -0.0344(4) 0.5905(2) 0.0474(16) Uani 1 1 d DU . .
C13 C 0.9648(4) -0.1072(4) 0.5783(3) 0.0565(18) Uani 1 1 d DU . .
C14 C 1.0302(4) -0.1148(5) 0.5639(3) 0.0566(18) Uani 1 1 d DU . .
C15 C 1.0728(4) -0.0519(4) 0.5590(3) 0.0493(16) Uani 1 1 d DU . .
C16 C 1.0478(4) 0.0190(4) 0.5705(3) 0.0421(14) Uani 1 1 d DU . .
F6 F 0.8807(2) -0.0275(3) 0.6059(2) 0.0615(12) Uani 1 1 d DU . .
Cl7 Cl 0.91092(18) -0.18456(15) 0.57970(15) 0.0973(9) Uani 1 1 d D . .
F8 F 1.0528(3) -0.1853(3) 0.5528(2) 0.0781(15) Uani 1 1 d DU . .
Cl9 Cl 1.15325(11) -0.06372(14) 0.53934(9) 0.0657(6) Uani 1 1 d D . .
F10 F 1.0875(2) 0.0801(2) 0.56221(17) 0.0496(10) Uani 1 1 d DU . .
O1 O 1.1555(3) 0.1947(3) 0.6571(2) 0.0513(12) Uani 1 1 d U . .
O2 O 1.1495(2) 0.0715(3) 0.6831(2) 0.0451(11) Uani 1 1 d U . .
C21 C 1.1775(3) 0.1288(4) 0.6661(3) 0.0387(14) Uani 1 1 d U . .
C22 C 1.2522(4) 0.1138(4) 0.6540(3) 0.0477(16) Uani 1 1 d U . .
F11 F 1.2993(3) 0.1098(6) 0.7008(3) 0.118(3) Uani 1 1 d U . .
F12 F 1.2747(3) 0.1671(4) 0.6248(4) 0.112(3) Uani 1 1 d U . .
F13 F 1.2579(3) 0.0490(3) 0.6288(3) 0.100(2) Uani 1 1 d U . .
O3 O 1.0173(3) -0.0089(4) 0.7531(3) 0.0723(18) Uani 1 1 d U . .
O4 O 0.9009(3) -0.0013(5) 0.7441(3) 0.087(2) Uani 1 1 d U . .
F14 F 1.0252(4) -0.1031(5) 0.8373(4) 0.134(3) Uani 1 1 d U . .
F15 F 0.9298(5) -0.0630(7) 0.8510(4) 0.178(4) Uani 1 1 d U . .
F16 F 0.9317(8) -0.1460(7) 0.7933(6) 0.210(5) Uani 1 1 d U . .
C23 C 0.9605(4) -0.0239(5) 0.7652(4) 0.058(2) Uani 1 1 d U . .
C24 C 0.9635(6) -0.0831(8) 0.8136(6) 0.095(3) Uani 1 1 d U . .
O5 O 0.7574(3) 0.1160(3) 0.6616(2) 0.0540(13) Uani 1 1 d U . .
O6 O 0.7767(3) 0.2435(3) 0.6646(2) 0.0549(13) Uani 1 1 d U . .
C25 C 0.7402(4) 0.1846(5) 0.6574(3) 0.0476(16) Uani 1 1 d U . .
C26 C 0.6583(4) 0.1986(5) 0.6391(4) 0.063(2) Uani 1 1 d U . .
F17 F 0.6296(3) 0.1541(3) 0.5967(3) 0.0822(16) Uani 1 1 d U . .
F18 F 0.6414(3) 0.2692(3) 0.6246(3) 0.0954(19) Uani 1 1 d U . .
F19 F 0.6270(3) 0.1808(5) 0.6816(3) 0.103(2) Uani 1 1 d U . .
O7 O 0.9329(3) 0.3794(3) 0.6751(3) 0.0705(18) Uani 1 1 d U . .
O8 O 1.0478(3) 0.3620(3) 0.6729(3) 0.0606(15) Uani 1 1 d U . .
C27 C 0.9945(4) 0.3997(4) 0.6744(3) 0.0509(17) Uani 1 1 d U . .
C28 C 1.0071(5) 0.4875(5) 0.6760(5) 0.069(2) Uani 1 1 d U . .
F20 F 0.9629(5) 0.5247(4) 0.6997(5) 0.161(4) Uani 1 1 d U . .
F21 F 1.0667(4) 0.5069(4) 0.7097(5) 0.158(4) Uani 1 1 d U . .
F22 F 1.0084(10) 0.5145(4) 0.6311(4) 0.236(7) Uani 1 1 d U . .
O9 O 1.0379(3) 0.1804(3) 0.7582(2) 0.0579(13) Uani 1 1 d U . .
O10 O 0.9239(3) 0.2088(4) 0.7545(2) 0.0699(17) Uani 1 1 d U . .
C29 C 0.9846(4) 0.1913(5) 0.7778(3) 0.0503(16) Uani 1 1 d U . .
C30 C 0.9951(5) 0.1811(7) 0.8422(4) 0.071(2) Uani 1 1 d U . .
F23 F 1.0482(6) 0.1474(8) 0.8663(3) 0.206(6) Uani 1 1 d U . .
F24 F 0.9427(6) 0.1524(9) 0.8572(3) 0.216(6) Uani 1 1 d U . .
F25 F 0.9946(8) 0.2445(6) 0.8661(3) 0.193(5) Uani 1 1 d U . .
N1 N 0.2322(3) 0.8993(4) 0.7993(3) 0.0472(13) Uani 1 1 d U . .
C31 C 0.1580(5) 0.8869(7) 0.7653(5) 0.087(3) Uani 1 1 d U . .
H31A H 0.1249 0.9133 0.7841 0.105 Uiso 1 1 calc R . .
H31B H 0.1550 0.9110 0.7288 0.105 Uiso 1 1 calc R . .
C32 C 0.1338(6) 0.8060(6) 0.7557(5) 0.087(3) Uani 1 1 d U . .
H32A H 0.1731 0.7764 0.7473 0.104 Uiso 1 1 calc R . .
H32B H 0.1241 0.7865 0.7910 0.104 Uiso 1 1 calc R . .
C33 C 0.0730(8) 0.7910(10) 0.7126(8) 0.146(7) Uani 1 1 d U . .
H33A H 0.0357 0.8252 0.7193 0.175 Uiso 1 1 calc R . .
H33B H 0.0850 0.8067 0.6773 0.175 Uiso 1 1 calc R . .
C34 C 0.0425(13) 0.7175(13) 0.7037(12) 0.227(13) Uani 1 1 d U . .
H34A H 0.0657 0.6893 0.6786 0.341 Uiso 1 1 calc R . .
H34B H -0.0072 0.7222 0.6875 0.341 Uiso 1 1 calc R . .
H34C H 0.0483 0.6910 0.7391 0.341 Uiso 1 1 calc R . .
C35 C 0.2444(6) 0.9877(6) 0.8024(5) 0.084(3) Uani 1 1 d U . .
H35A H 0.2949 0.9958 0.8163 0.100 Uiso 1 1 calc R . .
H35B H 0.2336 1.0067 0.7639 0.100 Uiso 1 1 calc R . .
C36 C 0.2087(8) 1.0346(6) 0.8340(5) 0.099(4) Uani 1 1 d U . .
H36A H 0.2238 1.0196 0.8731 0.119 Uiso 1 1 calc R . .
H36B H 0.1585 1.0223 0.8231 0.119 Uiso 1 1 calc R . .
C37 C 0.2148(7) 1.1175(7) 0.8318(5) 0.094(3) Uani 1 1 d U . .
H37A H 0.1879 1.1399 0.8576 0.112 Uiso 1 1 calc R . .
H37B H 0.1936 1.1347 0.7941 0.112 Uiso 1 1 calc R . .
C38 C 0.2910(10) 1.1469(9) 0.8468(5) 0.140(6) Uani 1 1 d U . .
H38A H 0.3119 1.1323 0.8847 0.210 Uiso 1 1 calc R . .
H38B H 0.2910 1.2017 0.8437 0.210 Uiso 1 1 calc R . .
H38C H 0.3181 1.1253 0.8213 0.210 Uiso 1 1 calc R . .
C39 C 0.2863(6) 0.8670(7) 0.7704(5) 0.082(3) Uani 1 1 d U . .
H39A H 0.3317 0.8888 0.7886 0.098 Uiso 1 1 calc R . .
H39B H 0.2890 0.8126 0.7787 0.098 Uiso 1 1 calc R . .
C40 C 0.2816(6) 0.8747(7) 0.7098(5) 0.083(3) Uani 1 1 d U . .
H40A H 0.2751 0.9285 0.7000 0.100 Uiso 1 1 calc R . .
H40B H 0.2394 0.8477 0.6906 0.100 Uiso 1 1 calc R . .
C41 C 0.3431(7) 0.8459(7) 0.6883(5) 0.089(3) Uani 1 1 d U . .
H41A H 0.3507 0.7924 0.6986 0.107 Uiso 1 1 calc R . .
H41B H 0.3853 0.8740 0.7061 0.107 Uiso 1 1 calc R . .
C42 C 0.3337(10) 0.8533(9) 0.6257(6) 0.131(6) Uani 1 1 d U . .
H42A H 0.2839 0.8562 0.6092 0.197 Uiso 1 1 calc R . .
H42B H 0.3541 0.8096 0.6110 0.197 Uiso 1 1 calc R . .
H42C H 0.3570 0.8990 0.6168 0.197 Uiso 1 1 calc R . .
C43 C 0.2382(7) 0.8693(7) 0.8583(4) 0.091(3) Uani 1 1 d U . .
H43A H 0.1983 0.8901 0.8724 0.110 Uiso 1 1 calc R . .
H43B H 0.2310 0.8144 0.8551 0.110 Uiso 1 1 calc R . .
C44 C 0.2995(8) 0.8814(6) 0.9008(5) 0.099(4) Uani 1 1 d U . .
H44A H 0.3038 0.9364 0.9060 0.118 Uiso 1 1 calc R . .
H44B H 0.3396 0.8655 0.8848 0.118 Uiso 1 1 calc R . .
C45 C 0.3111(12) 0.8492(8) 0.9561(6) 0.144(7) Uani 1 1 d U . .
H45A H 0.2638 0.8486 0.9646 0.173 Uiso 1 1 calc R . .
H45B H 0.3218 0.7960 0.9498 0.173 Uiso 1 1 calc R . .
C46 C 0.3502(15) 0.8638(11) 1.0028(8) 0.209(13) Uani 1 1 d U . .
H46A H 0.3887 0.8961 0.9972 0.313 Uiso 1 1 calc R . .
H46B H 0.3690 0.8170 1.0206 0.313 Uiso 1 1 calc R . .
H46C H 0.3231 0.8896 1.0264 0.313 Uiso 1 1 calc R . .
N2 N 0.6870(3) 0.8980(4) 0.6757(3) 0.0558(15) Uani 1 1 d U . .
C51 C 0.7112(5) 0.9281(5) 0.6233(4) 0.0597(19) Uani 1 1 d U . .
H51A H 0.7017 0.9826 0.6203 0.072 Uiso 1 1 calc R . .
H51B H 0.7623 0.9213 0.6287 0.072 Uiso 1 1 calc R . .
C52 C 0.6770(7) 0.8908(7) 0.5683(4) 0.090(3) Uani 1 1 d U . .
H52A H 0.6257 0.8955 0.5629 0.109 Uiso 1 1 calc R . .
H52B H 0.6887 0.8367 0.5697 0.109 Uiso 1 1 calc R . .
C53 C 0.7021(7) 0.9277(7) 0.5183(4) 0.087(3) Uani 1 1 d U . .
H53A H 0.7537 0.9277 0.5259 0.105 Uiso 1 1 calc R . .
H53B H 0.6858 0.8968 0.4849 0.105 Uiso 1 1 calc R . .
C54 C 0.6773(8) 1.0047(8) 0.5068(5) 0.107(4) Uani 1 1 d U . .
H54A H 0.6264 1.0057 0.5011 0.161 Uiso 1 1 calc R . .
H54B H 0.6919 1.0231 0.4735 0.161 Uiso 1 1 calc R . .
H54C H 0.6971 1.0369 0.5382 0.161 Uiso 1 1 calc R . .
C55 C 0.7297(4) 0.9438(5) 0.7257(3) 0.0521(16) Uani 1 1 d U . .
H55A H 0.7800 0.9365 0.7266 0.063 Uiso 1 1 calc R . .
H55B H 0.7194 0.9979 0.7192 0.063 Uiso 1 1 calc R . .
C56 C 0.7148(5) 0.9225(6) 0.7823(4) 0.066(2) Uani 1 1 d U . .
H56A H 0.6640 0.9244 0.7808 0.079 Uiso 1 1 calc R . .
H56B H 0.7308 0.8704 0.7915 0.079 Uiso 1 1 calc R . .
C57 C 0.7519(6) 0.9757(6) 0.8272(4) 0.074(2) Uani 1 1 d U . .
H57A H 0.7343 1.0271 0.8179 0.088 Uiso 1 1 calc R . .
H57B H 0.8022 0.9756 0.8264 0.088 Uiso 1 1 calc R . .
C58 C 0.7435(7) 0.9575(7) 0.8864(4) 0.091(3) Uani 1 1 d U . .
H58A H 0.6960 0.9401 0.8857 0.137 Uiso 1 1 calc R . .
H58B H 0.7526 1.0028 0.9093 0.137 Uiso 1 1 calc R . .
H58C H 0.7767 0.9182 0.9020 0.137 Uiso 1 1 calc R . .
C59 C 0.7025(5) 0.8131(5) 0.6840(4) 0.067(2) Uani 1 1 d U . .
H59A H 0.6865 0.7968 0.7176 0.081 Uiso 1 1 calc R . .
H59B H 0.6741 0.7858 0.6523 0.081 Uiso 1 1 calc R . .
C60 C 0.7793(6) 0.7884(6) 0.6894(5) 0.082(3) Uani 1 1 d U . .
H60A H 0.8068 0.8050 0.7256 0.099 Uiso 1 1 calc R . .
H60B H 0.7993 0.8121 0.6599 0.099 Uiso 1 1 calc R . .
C61 C 0.7835(7) 0.7002(7) 0.6847(6) 0.097(4) Uani 1 1 d U . .
H61A H 0.7668 0.6781 0.7165 0.117 Uiso 1 1 calc R . .
H61B H 0.7505 0.6846 0.6508 0.117 Uiso 1 1 calc R . .
C62 C 0.8519(11) 0.6669(11) 0.6832(11) 0.184(9) Uani 1 1 d U . .
H62A H 0.8529 0.6512 0.6453 0.276 Uiso 1 1 calc R . .
H62B H 0.8597 0.6231 0.7077 0.276 Uiso 1 1 calc R . .
H62C H 0.8885 0.7041 0.6955 0.276 Uiso 1 1 calc R . .
C63 C 0.6087(4) 0.9078(6) 0.6705(4) 0.067(2) Uani 1 1 d U . .
H63A H 0.5849 0.8771 0.6389 0.080 Uiso 1 1 calc R . .
H63B H 0.5959 0.8869 0.7042 0.080 Uiso 1 1 calc R . .
C64 C 0.5800(5) 0.9871(6) 0.6626(5) 0.075(3) Uani 1 1 d U . .
H64A H 0.5965 1.0114 0.6315 0.090 Uiso 1 1 calc R . .
H64B H 0.5970 1.0169 0.6964 0.090 Uiso 1 1 calc R . .
C65 C 0.4992(6) 0.9847(9) 0.6501(6) 0.104(4) Uani 1 1 d U . .
H65A H 0.4831 0.9593 0.6809 0.125 Uiso 1 1 calc R . .
H65B H 0.4826 0.9551 0.6161 0.125 Uiso 1 1 calc R . .
C66 C 0.4665(7) 1.0661(10) 0.6423(7) 0.128(5) Uani 1 1 d U . .
H66A H 0.4806 1.0946 0.6766 0.192 Uiso 1 1 calc R . .
H66B H 0.4156 1.0622 0.6331 0.192 Uiso 1 1 calc R . .
H66C H 0.4830 1.0917 0.6123 0.192 Uiso 1 1 calc R . .

loop_
_atom_site_aniso_label
_atom_site_aniso_U_11
_atom_site_aniso_U_22
_atom_site_aniso_U_33
_atom_site_aniso_U_23
_atom_site_aniso_U_13
_atom_site_aniso_U_12
Au 0.03939(14) 0.03607(15) 0.04118(14) -0.00077(11) 0.00996(10) -0.00078(10)
Ag1 0.0417(3) 0.0386(3) 0.0679(4) -0.0007(3) 0.0135(3) 0.0042(2)
Ag2 0.0372(3) 0.0410(3) 0.0413(3) 0.0006(2) 0.0103(2) -0.0033(2)
Ag3 0.0415(3) 0.0438(3) 0.0574(3) 0.0045(2) 0.0130(2) 0.0024(2)
Ag4 0.0401(3) 0.0402(3) 0.0449(3) -0.0037(2) 0.0113(2) -0.0008(2)
C1 0.049(3) 0.038(4) 0.043(4) 0.000(3) 0.009(3) 0.003(3)
C2 0.055(4) 0.046(4) 0.045(4) -0.002(3) 0.005(3) -0.006(3)
C3 0.082(5) 0.049(4) 0.052(4) 0.007(3) 0.011(4) -0.009(4)
C4 0.085(5) 0.049(4) 0.046(4) 0.008(3) 0.002(4) 0.012(4)
C5 0.066(4) 0.054(4) 0.037(4) -0.004(3) 0.001(3) 0.015(3)
C6 0.049(4) 0.048(4) 0.037(3) -0.008(3) 0.007(3) -0.001(3)
F1 0.056(3) 0.072(3) 0.071(3) 0.016(3) 0.003(2) -0.022(2)
Cl2 0.133(3) 0.0725(18) 0.104(2) 0.0415(16) -0.0020(18) -0.0378(17)
F3 0.120(5) 0.061(3) 0.071(3) 0.020(3) -0.002(3) 0.027(3)
Cl4 0.0586(12) 0.0993(19) 0.0758(15) -0.0014(13) -0.0023(11) 0.0206(13)
F5 0.048(2) 0.055(3) 0.061(3) -0.002(2) 0.011(2) -0.007(2)
C11 0.046(3) 0.040(4) 0.040(3) -0.001(3) 0.012(3) 0.000(3)
C12 0.048(4) 0.047(4) 0.048(4) -0.009(3) 0.013(3) -0.003(3)
C13 0.072(5) 0.044(4) 0.058(4) -0.007(4) 0.021(4) -0.010(3)
C14 0.077(5) 0.043(4) 0.051(4) -0.011(3) 0.018(4) 0.007(3)
C15 0.054(4) 0.052(4) 0.041(4) -0.008(3) 0.008(3) 0.008(3)
C16 0.044(3) 0.044(4) 0.038(3) 0.000(3) 0.008(3) 0.000(3)
F6 0.055(2) 0.053(3) 0.084(3) -0.011(2) 0.031(2) -0.015(2)
Cl7 0.127(2) 0.0475(13) 0.132(2) -0.0250(14) 0.0613(19) -0.0326(14)
F8 0.108(4) 0.048(3) 0.084(4) -0.016(3) 0.033(3) 0.011(3)
Cl9 0.0489(10) 0.0842(16) 0.0636(12) -0.0234(11) 0.0103(9) 0.0124(10)
F10 0.048(2) 0.054(2) 0.049(2) -0.0037(19) 0.0140(18) -0.0063(19)
O1 0.047(3) 0.038(3) 0.073(3) 0.002(2) 0.022(2) 0.005(2)
O2 0.036(2) 0.046(3) 0.053(3) 0.008(2) 0.008(2) -0.002(2)
C21 0.030(3) 0.041(4) 0.045(4) -0.002(3) 0.007(3) -0.001(3)
C22 0.038(3) 0.040(4) 0.068(4) -0.003(3) 0.019(3) -0.001(3)
F11 0.036(3) 0.221(8) 0.094(4) -0.014(4) 0.006(3) 0.013(4)
F12 0.091(4) 0.074(4) 0.198(7) 0.050(4) 0.097(5) 0.022(3)
F13 0.070(3) 0.065(3) 0.181(6) -0.043(4) 0.062(4) -0.004(3)
O3 0.047(3) 0.086(5) 0.086(4) 0.044(4) 0.019(3) 0.008(3)
O4 0.048(3) 0.114(6) 0.100(5) 0.064(4) 0.017(3) 0.008(3)
F14 0.089(4) 0.177(8) 0.142(6) 0.117(6) 0.040(4) 0.045(4)
F15 0.157(7) 0.265(11) 0.138(6) 0.139(6) 0.093(6) 0.107(7)
F16 0.258(12) 0.142(7) 0.206(10) 0.108(6) -0.008(8) -0.094(8)
C23 0.047(4) 0.061(5) 0.070(5) 0.026(4) 0.019(4) 0.005(4)
C24 0.062(5) 0.105(8) 0.126(9) 0.071(6) 0.039(5) 0.015(5)
O5 0.042(3) 0.048(3) 0.076(4) 0.003(3) 0.019(3) 0.000(2)
O6 0.041(3) 0.048(3) 0.078(4) -0.016(3) 0.017(2) -0.004(2)
C25 0.042(3) 0.055(4) 0.050(4) -0.007(3) 0.018(3) 0.003(3)
C26 0.040(4) 0.060(5) 0.090(6) -0.010(4) 0.013(4) 0.001(3)
F17 0.050(3) 0.085(4) 0.103(4) -0.025(3) -0.005(3) -0.001(3)
F18 0.058(3) 0.064(3) 0.154(6) -0.007(3) -0.003(3) 0.016(3)
F19 0.052(3) 0.155(6) 0.112(4) -0.005(4) 0.044(3) -0.001(4)
O7 0.054(3) 0.044(3) 0.122(5) -0.024(3) 0.036(3) -0.008(3)
O8 0.048(3) 0.036(3) 0.101(5) -0.012(3) 0.022(3) -0.002(2)
C27 0.060(4) 0.034(3) 0.060(4) -0.006(3) 0.017(4) -0.004(3)
C28 0.074(5) 0.036(4) 0.101(6) -0.004(4) 0.025(5) -0.002(4)
F20 0.144(6) 0.049(4) 0.313(12) -0.058(6) 0.099(7) -0.003(4)
F21 0.104(5) 0.061(4) 0.291(10) -0.042(6) -0.003(6) -0.029(4)
F22 0.54(2) 0.051(4) 0.128(6) 0.011(4) 0.098(8) -0.066(8)
O9 0.059(3) 0.066(4) 0.049(3) -0.006(3) 0.012(2) 0.007(3)
O10 0.059(3) 0.106(5) 0.046(3) 0.001(3) 0.012(2) 0.006(3)
C29 0.053(4) 0.051(4) 0.048(3) -0.001(3) 0.011(3) 0.004(3)
C30 0.060(5) 0.106(7) 0.047(4) -0.007(5) 0.014(4) 0.017(5)
F23 0.201(8) 0.360(15) 0.061(4) 0.064(6) 0.039(5) 0.179(10)
F24 0.166(7) 0.414(17) 0.065(4) 0.064(7) 0.020(5) -0.117(10)
F25 0.345(16) 0.158(8) 0.070(5) -0.044(5) 0.027(7) 0.041(7)
N1 0.042(3) 0.047(3) 0.051(3) 0.002(3) 0.006(2) 0.005(3)
C31 0.063(5) 0.099(7) 0.094(7) -0.019(6) 0.004(5) -0.003(5)
C32 0.074(6) 0.074(6) 0.112(8) -0.026(6) 0.017(5) -0.013(5)
C33 0.105(10) 0.122(11) 0.184(16) -0.056(12) -0.035(10) -0.018(9)
C34 0.20(2) 0.144(16) 0.29(3) -0.037(18) -0.07(2) -0.075(16)
C35 0.105(8) 0.055(5) 0.078(6) 0.006(4) -0.010(5) 0.018(4)
C36 0.139(10) 0.061(5) 0.079(7) -0.015(5) -0.018(6) 0.005(6)
C37 0.127(8) 0.075(6) 0.068(6) -0.013(5) -0.006(6) 0.045(6)
C38 0.224(15) 0.121(12) 0.067(7) -0.011(7) 0.013(9) -0.085(12)
C39 0.075(6) 0.084(7) 0.091(6) -0.026(6) 0.029(5) -0.009(5)
C40 0.083(7) 0.087(8) 0.080(6) -0.008(6) 0.018(5) 0.001(6)
C41 0.102(8) 0.095(8) 0.075(6) -0.010(6) 0.026(6) 0.019(6)
C42 0.178(16) 0.139(14) 0.081(7) 0.011(8) 0.037(9) 0.037(11)
C43 0.131(9) 0.071(7) 0.065(5) 0.007(5) 0.006(5) -0.011(6)
C44 0.149(11) 0.062(6) 0.070(5) -0.004(5) -0.014(6) 0.038(7)
C45 0.24(2) 0.091(10) 0.073(7) 0.018(7) -0.026(9) 0.007(11)
C46 0.33(3) 0.139(17) 0.109(11) 0.009(11) -0.074(15) 0.042(17)
N2 0.053(3) 0.047(3) 0.073(4) 0.010(3) 0.027(3) -0.012(3)
C51 0.061(5) 0.056(5) 0.068(4) 0.013(4) 0.027(4) -0.011(4)
C52 0.129(10) 0.077(7) 0.072(5) -0.007(5) 0.035(6) -0.033(7)
C53 0.108(8) 0.095(7) 0.064(5) -0.001(5) 0.027(6) -0.015(6)
C54 0.131(11) 0.112(9) 0.082(7) 0.023(7) 0.031(7) -0.005(8)
C55 0.048(4) 0.045(4) 0.067(4) 0.011(3) 0.020(3) -0.004(3)
C56 0.072(6) 0.061(5) 0.071(4) 0.015(4) 0.027(4) 0.001(4)
C57 0.089(7) 0.064(6) 0.075(5) 0.004(4) 0.035(5) 0.001(5)
C58 0.110(9) 0.098(9) 0.065(5) 0.011(5) 0.016(6) 0.007(7)
C59 0.079(5) 0.043(4) 0.087(6) 0.009(4) 0.036(5) -0.012(4)
C60 0.087(6) 0.064(5) 0.108(8) 0.020(6) 0.048(6) 0.008(5)
C61 0.119(9) 0.064(6) 0.116(9) 0.003(6) 0.040(8) 0.014(6)
C62 0.174(16) 0.114(13) 0.28(3) 0.041(16) 0.089(18) 0.059(12)
C63 0.049(4) 0.078(6) 0.076(6) 0.015(5) 0.018(4) -0.011(4)
C64 0.059(5) 0.087(6) 0.085(6) 0.022(5) 0.026(5) 0.002(4)
C65 0.062(5) 0.135(10) 0.118(9) 0.028(8) 0.025(6) 0.014(6)
C66 0.079(8) 0.151(12) 0.153(13) 0.033(11) 0.021(8) 0.035(8)

loop_
_atom_type_symbol
_atom_type_description
_atom_type_scat_dispersion_real
_atom_type_scat_dispersion_imag
_atom_type_scat_source
C C 0.0033 0.0016 'International Tables Vol C Tables 4.2.6.8 and 6.1.1.4'
H H 0.0000 0.0000 'International Tables Vol C Tables 4.2.6.8 and 6.1.1.4'
Ag Ag -0.8971 1.1015 'International Tables Vol C Tables 4.2.6.8 and 6.1.1.4'
Au Au -2.0133 8.8022 'International Tables Vol C Tables 4.2.6.8 and 6.1.1.4'
Cl Cl 0.1484 0.1585 'International Tables Vol C Tables 4.2.6.8 and 6.1.1.4'
F F 0.0171 0.0103 'International Tables Vol C Tables 4.2.6.8 and 6.1.1.4'
N N 0.0061 0.0033 'International Tables Vol C Tables 4.2.6.8 and 6.1.1.4'
O O 0.0106 0.0060 'International Tables Vol C Tables 4.2.6.8 and 6.1.1.4'

loop_
_geom_angle_atom_site_label_1
_geom_angle_atom_site_label_2
_geom_angle_atom_site_label_3
_geom_angle
_geom_angle_site_symmetry_1
_geom_angle_site_symmetry_3
_geom_angle_publ_flag
C1 Au C11 164.4(2) . . ?
C1 Au Ag2 139.64(18) . . ?
C11 Au Ag2 55.77(17) . . ?
C1 Au Ag3 102.08(18) . . ?
C11 Au Ag3 88.48(17) . . ?
Ag2 Au Ag3 60.459(15) . . ?
C1 Au Ag4 55.29(18) . . ?
C11 Au Ag4 139.91(17) . . ?
Ag2 Au Ag4 86.478(16) . . ?
Ag3 Au Ag4 58.341(16) . . ?
C1 Au Ag1 88.04(18) . . ?
C11 Au Ag1 103.97(18) . . ?
Ag2 Au Ag1 57.402(16) . . ?
Ag3 Au Ag1 87.893(17) . . ?
Ag4 Au Ag1 57.305(15) . . ?
O8 Ag1 O1 107.16(19) . . ?
O8 Ag1 O9 108.3(2) . . ?
O1 Ag1 O9 101.77(19) . . ?
O8 Ag1 Ag2 164.56(16) . . ?
O1 Ag1 Ag2 82.29(13) . . ?
O9 Ag1 Ag2 57.01(14) . . ?
O8 Ag1 Ag4 83.16(14) . . ?
O1 Ag1 Ag4 167.48(14) . . ?
O9 Ag1 Ag4 81.05(13) . . ?
Ag2 Ag1 Ag4 89.26(2) . . ?
O8 Ag1 Au 126.17(16) . . ?
O1 Ag1 Au 107.47(14) . . ?
O9 Ag1 Au 103.38(14) . . ?
Ag2 Ag1 Au 59.329(16) . . ?
Ag4 Ag1 Au 60.092(16) . . ?
O3 Ag2 O2 104.18(19) . . ?
O3 Ag2 C11 116.6(3) . . ?
O2 Ag2 C11 97.29(19) . . ?
O3 Ag2 O9 87.9(2) . . ?
O2 Ag2 O9 95.52(18) . . ?
C11 Ag2 O9 148.3(2) . . ?
O3 Ag2 Ag1 141.4(2) . . ?
O2 Ag2 Ag1 82.49(12) . . ?
C11 Ag2 Ag1 99.72(16) . . ?
O9 Ag2 Ag1 53.53(13) . . ?
O3 Ag2 Au 137.67(15) . . ?
O2 Ag2 Au 114.65(12) . . ?
C11 Ag2 Au 44.53(16) . . ?
O9 Ag2 Au 103.86(13) . . ?
Ag1 Ag2 Au 63.269(17) . . ?
O3 Ag2 Ag3 81.94(14) . . ?
O2 Ag2 Ag3 173.38(12) . . ?
C11 Ag2 Ag3 81.94(15) . . ?
O9 Ag2 Ag3 82.04(13) . . ?
Ag1 Ag2 Ag3 91.14(2) . . ?
Au Ag2 Ag3 60.351(16) . . ?
O4 Ag3 O5 109.6(2) . . ?
O4 Ag3 Ag4 145.1(2) . . ?
O5 Ag3 Ag4 88.64(14) . . ?
O4 Ag3 Au 131.69(18) . . ?
O5 Ag3 Au 110.40(14) . . ?
Ag4 Ag3 Au 60.929(15) . . ?
O4 Ag3 Ag2 79.04(15) . . ?
O5 Ag3 Ag2 169.46(15) . . ?
Ag4 Ag3 Ag2 87.20(2) . . ?
Au Ag3 Ag2 59.190(15) . . ?
O7 Ag4 O6 110.09(19) . . ?
O7 Ag4 O10 100.3(3) . . ?
O6 Ag4 O10 88.2(2) . . ?
O7 Ag4 C1 101.8(2) . . ?
O6 Ag4 C1 98.1(2) . . ?
O10 Ag4 C1 153.2(2) . . ?
O7 Ag4 Ag1 81.17(14) . . ?
O6 Ag4 Ag1 167.24(14) . . ?
O10 Ag4 Ag1 83.71(14) . . ?
C1 Ag4 Ag1 84.94(15) . . ?
O7 Ag4 Ag3 161.32(19) . . ?
O6 Ag4 Ag3 75.04(14) . . ?
O10 Ag4 Ag3 61.41(18) . . ?
C1 Ag4 Ag3 95.00(16) . . ?
Ag1 Ag4 Ag3 92.40(2) . . ?
O7 Ag4 Au 128.76(15) . . ?
O6 Ag4 Au 111.43(13) . . ?
O10 Ag4 Au 109.61(17) . . ?
C1 Ag4 Au 43.91(16) . . ?
Ag1 Ag4 Au 62.602(16) . . ?
Ag3 Ag4 Au 60.731(16) . . ?
C6 C1 C2 113.8(7) . . ?
C6 C1 Au 121.1(5) . . ?
C2 C1 Au 122.5(5) . . ?
C6 C1 Ag4 101.7(4) . . ?
C2 C1 Ag4 104.4(4) . . ?
Au C1 Ag4 80.8(2) . . ?
F1 C2 C3 117.2(7) . . ?
F1 C2 C1 118.4(6) . . ?
C3 C2 C1 124.4(7) . . ?
C4 C3 C2 117.7(7) . . ?
C4 C3 Cl2 120.6(6) . . ?
C2 C3 Cl2 121.7(7) . . ?
F3 C4 C3 119.8(7) . . ?
F3 C4 C5 117.9(7) . . ?
C3 C4 C5 122.2(7) . . ?
C4 C5 C6 116.0(7) . . ?
C4 C5 Cl4 121.0(6) . . ?
C6 C5 Cl4 122.9(7) . . ?
F5 C6 C1 118.4(6) . . ?
F5 C6 C5 115.9(6) . . ?
C1 C6 C5 125.7(7) . . ?
C16 C11 C12 113.4(6) . . ?
C16 C11 Au 122.1(5) . . ?
C12 C11 Au 121.6(5) . . ?
C16 C11 Ag2 101.1(4) . . ?
C12 C11 Ag2 107.3(4) . . ?
Au C11 Ag2 79.7(2) . . ?
F6 C12 C13 116.4(6) . . ?
F6 C12 C11 118.0(6) . . ?
C13 C12 C11 125.7(7) . . ?
C14 C13 C12 116.7(7) . . ?
C14 C13 Cl7 121.1(6) . . ?
C12 C13 Cl7 122.2(6) . . ?
F8 C14 C13 119.0(7) . . ?
F8 C14 C15 119.1(7) . . ?
C13 C14 C15 121.9(7) . . ?
C16 C15 C14 117.3(7) . . ?
C16 C15 Cl9 122.2(6) . . ?
C14 C15 Cl9 120.4(6) . . ?
F10 C16 C15 116.8(6) . . ?
F10 C16 C11 118.3(6) . . ?
C15 C16 C11 124.9(7) . . ?
C21 O1 Ag1 123.5(4) . . ?
C21 O2 Ag2 119.2(4) . . ?
O1 C21 O2 131.0(6) . . ?
O1 C21 C22 115.1(6) . . ?
O2 C21 C22 113.9(6) . . ?
F12 C22 F13 107.5(7) . . ?
F12 C22 F11 105.3(7) . . ?
F13 C22 F11 104.7(8) . . ?
F12 C22 C21 114.0(6) . . ?
F13 C22 C21 113.9(6) . . ?
F11 C22 C21 110.7(6) . . ?
C23 O3 Ag2 122.7(5) . . ?
C23 O4 Ag3 125.4(5) . . ?
O3 C23 O4 129.9(8) . . ?
O3 C23 C24 115.2(7) . . ?
O4 C23 C24 114.8(7) . . ?
F14 C24 F15 108.9(12) . . ?
F14 C24 F16 105.4(12) . . ?
F15 C24 F16 103.5(11) . . ?
F14 C24 C23 114.6(8) . . ?
F15 C24 C23 114.2(10) . . ?
F16 C24 C23 109.3(11) . . ?
C25 O5 Ag3 114.5(5) . . ?
C25 O6 Ag4 126.8(5) . . ?
O6 C25 O5 131.0(7) . . ?
O6 C25 C26 114.8(7) . . ?
O5 C25 C26 114.2(7) . . ?
F18 C26 F17 107.8(8) . . ?
F18 C26 F19 107.6(8) . . ?
F17 C26 F19 106.3(7) . . ?
F18 C26 C25 113.9(7) . . ?
F17 C26 C25 111.6(7) . . ?
F19 C26 C25 109.3(7) . . ?
C27 O7 Ag4 122.2(5) . . ?
C27 O8 Ag1 122.2(5) . . ?
O8 C27 O7 130.8(7) . . ?
O8 C27 C28 113.9(7) . . ?
O7 C27 C28 115.3(7) . . ?
F22 C28 F20 110.0(12) . . ?
F22 C28 F21 106.8(12) . . ?
F20 C28 F21 99.4(10) . . ?
F22 C28 C27 113.7(9) . . ?
F20 C28 C27 113.3(8) . . ?
F21 C28 C27 112.6(8) . . ?
C29 O9 Ag1 120.1(5) . . ?
C29 O9 Ag2 115.8(5) . . ?
Ag1 O9 Ag2 69.46(14) . . ?
C29 O10 Ag4 122.0(5) . . ?
O9 C29 O10 130.7(7) . . ?
O9 C29 C30 115.1(7) . . ?
O10 C29 C30 114.2(7) . . ?
F23 C30 F24 108.3(12) . . ?
F23 C30 F25 106.8(12) . . ?
F24 C30 F25 98.1(11) . . ?
F23 C30 C29 117.7(8) . . ?
F24 C30 C29 113.3(8) . . ?
F25 C30 C29 110.6(9) . . ?
C39 N1 C43 112.9(8) . . ?
C39 N1 C31 111.4(8) . . ?
C43 N1 C31 110.5(8) . . ?
C39 N1 C35 106.7(8) . . ?
C43 N1 C35 108.5(7) . . ?
C31 N1 C35 106.5(7) . . ?
C32 C31 N1 116.8(10) . . ?
C33 C32 C31 118.1(12) . . ?
C34 C33 C32 122.2(17) . . ?
C36 C35 N1 121.5(11) . . ?
C35 C36 C37 120.9(13) . . ?
C36 C37 C38 114.1(11) . . ?
C40 C39 N1 122.2(10) . . ?
C39 C40 C41 115.6(10) . . ?
C40 C41 C42 112.8(11) . . ?
C44 C43 N1 122.2(11) . . ?
C43 C44 C45 124.9(15) . . ?
C46 C45 C44 136(2) . . ?
C63 N2 C59 106.8(6) . . ?
C63 N2 C51 111.2(7) . . ?
C59 N2 C51 111.1(6) . . ?
C63 N2 C55 111.9(7) . . ?
C59 N2 C55 110.1(7) . . ?
C51 N2 C55 105.7(6) . . ?
C52 C51 N2 115.6(7) . . ?
C51 C52 C53 111.4(9) . . ?
C54 C53 C52 113.7(11) . . ?
C56 C55 N2 114.7(6) . . ?
C57 C56 C55 111.0(7) . . ?
C56 C57 C58 115.7(9) . . ?
C60 C59 N2 116.7(7) . . ?
C59 C60 C61 109.8(9) . . ?
C62 C61 C60 117.6(13) . . ?
C64 C63 N2 117.2(7) . . ?
C63 C64 C65 109.7(9) . . ?
C64 C65 C66 111.8(11) . . ?

loop_
_geom_bond_atom_site_label_1
_geom_bond_atom_site_label_2
_geom_bond_distance
_geom_bond_site_symmetry_2
_geom_bond_publ_flag
Au C1 2.067(7) . ?
Au C11 2.068(7) . ?
Au Ag2 2.9019(6) . ?
Au Ag3 2.9364(6) . ?
Au Ag4 2.9421(6) . ?
Au Ag1 3.0134(6) . ?
Ag1 O8 2.257(5) . ?
Ag1 O1 2.272(5) . ?
Ag1 O9 2.441(6) . ?
Ag1 Ag2 2.8424(8) . ?
Ag1 Ag4 2.8563(7) . ?
Ag2 O3 2.237(6) . ?
Ag2 O2 2.335(5) . ?
Ag2 C11 2.439(6) . ?
Ag2 O9 2.546(6) . ?
Ag2 Ag3 2.9396(7) . ?
Ag3 O4 2.251(6) . ?
Ag3 O5 2.255(5) . ?
Ag3 Ag4 2.8652(8) . ?
Ag4 O7 2.297(6) . ?
Ag4 O6 2.330(5) . ?
Ag4 O10 2.349(6) . ?
Ag4 C1 2.450(6) . ?
C1 C6 1.373(9) . ?
C1 C2 1.391(9) . ?
C2 F1 1.353(8) . ?
C2 C3 1.372(10) . ?
C3 C4 1.371(11) . ?
C3 Cl2 1.718(8) . ?
C4 F3 1.355(9) . ?
C4 C5 1.380(10) . ?
C5 C6 1.386(9) . ?
C5 Cl4 1.713(8) . ?
C6 F5 1.358(8) . ?
C11 C16 1.383(8) . ?
C11 C12 1.392(9) . ?
C12 F6 1.367(8) . ?
C12 C13 1.375(10) . ?
C13 C14 1.375(10) . ?
C13 Cl7 1.706(8) . ?
C14 F8 1.349(9) . ?
C14 C15 1.389(10) . ?
C15 C16 1.376(9) . ?
C15 Cl9 1.719(7) . ?
C16 F10 1.349(8) . ?
O1 C21 1.229(8) . ?
O2 C21 1.244(8) . ?
C21 C22 1.544(9) . ?
C22 F12 1.294(9) . ?
C22 F13 1.301(9) . ?
C22 F11 1.301(10) . ?
O3 C23 1.214(9) . ?
O4 C23 1.222(10) . ?
F14 C24 1.256(12) . ?
F15 C24 1.263(14) . ?
F16 C24 1.304(17) . ?
C23 C24 1.555(12) . ?
O5 C25 1.240(9) . ?
O6 C25 1.237(9) . ?
C25 C26 1.565(10) . ?
C26 F18 1.306(11) . ?
C26 F17 1.316(10) . ?
C26 F19 1.328(11) . ?
O7 C27 1.238(9) . ?
O8 C27 1.225(9) . ?
C27 C28 1.550(11) . ?
C28 F22 1.189(13) . ?
C28 F20 1.291(12) . ?
C28 F21 1.310(12) . ?
O9 C29 1.226(9) . ?
O10 C29 1.227(9) . ?
C29 C30 1.541(11) . ?
C30 F23 1.218(11) . ?
C30 F24 1.243(12) . ?
C30 F25 1.250(13) . ?
N1 C39 1.477(11) . ?
N1 C43 1.502(12) . ?
N1 C31 1.511(11) . ?
N1 C35 1.559(12) . ?
C31 C32 1.490(16) . ?
C32 C33 1.425(16) . ?
C33 C34 1.41(2) . ?
C35 C36 1.392(16) . ?
C36 C37 1.453(15) . ?
C37 C38 1.52(2) . ?
C39 C40 1.457(15) . ?
C40 C41 1.474(15) . ?
C41 C42 1.493(16) . ?
C43 C44 1.415(16) . ?
C44 C45 1.427(17) . ?
C45 C46 1.25(2) . ?
N2 C63 1.493(10) . ?
N2 C59 1.518(11) . ?
N2 C51 1.528(9) . ?
N2 C55 1.542(11) . ?
C51 C52 1.509(14) . ?
C52 C53 1.532(14) . ?
C53 C54 1.434(17) . ?
C55 C56 1.501(11) . ?
C56 C57 1.496(14) . ?
C57 C58 1.508(13) . ?
C59 C60 1.518(13) . ?
C60 C61 1.548(15) . ?
C61 C62 1.44(2) . ?
C63 C64 1.488(14) . ?
C64 C65 1.521(14) . ?
C65 C66 1.548(19) . ?
